data_1536413
loop_
_publ_author_name
'Palkina, K.K.'
'Maksimova, S.I.'
'Chibiskova, N.T.'
'Pautina, M.S.'
'Kuvshinova, T.B.'
'Volf, G.U.'

_publ_section_title
;
 Structure of trithiocyclotriphosphates of potassium and cesium.
;
_journal_name_full 'Izvestiya Akademii Nauk SSSR, Neorganicheskie Materialy'
_journal_page_first 1486
_journal_page_last 1490
_journal_volume 28
_journal_year 1992
_chemical_formula_sum 'K3 O6 P3 S2.5'
_chemical_name_systematic 'K3 (P3 O6 S3)'
_space_group_IT_number 53
_symmetry_space_group_name_Hall '-P 2ac 2'
_symmetry_space_group_name_H-M 'P m n a'
_cell_angle_alpha 90
_cell_angle_beta 90
_cell_angle_gamma 90
_cell_formula_units_Z 8
_cell_length_a 8.013
_cell_length_b 11.088
_cell_length_c 13.627
_cell_volume 1210.734
_citation_journal_id_ASTM IVNMAW
_cod_data_source_file Palkina_IVNMAW_1992_1261.cif
_cod_data_source_block K3O6P3S2.5
_cod_database_code 1536413

loop_
_symmetry_equiv_pos_as_xyz
x,y,z
-x+1/2,-y,z+1/2
x,-y,-z
-x+1/2,y,-z+1/2
-x,-y,-z
x-1/2,y,-z-1/2
-x,y,z
x-1/2,-y,z-1/2

loop_
_atom_site_label
_atom_site_type_symbol
_atom_site_fract_x
_atom_site_fract_y
_atom_site_fract_z
_atom_site_occupancy
_atom_site_U_iso_or_equiv
S1 S-2 -0.0024 0.2545 -0.0016 1 0.0
O3 O-2 0.067 0.409 0.364 1 0.0
O1 O-2 0.084 0.2551 0.488 1 0.0
O6 O-2 0.18 0.712 -0.09 1 0.0
P2 P+5 0.2045 0.1629 -0.0057 1 0.0
O5 O-2 0.183 0.709 -0.0914 1 0.0
K2 K+1 0.1879 0.427 0.1722 1 0.0
O4 O-2 0.304 0.5303 -0.002 1 0.0
S2 S-2 0.0721 0.1604 0.3 1 0.0
K3 K+1 0.3104 0.5066 0.4965 1 0.0
P1 P+5 0.0169 0.29 0.6058 1 0.0
K1 K+1 0.1729 0.4153 0.8267 1 0.0
O2 O-2 0.423 -0.077 0.629 1 0.0
P3 P+5 0.0196 0.2929 0.3885 1 0.0
S3 S-2 0.0738 0.1637 0.6979 1 0.0
